data_4030651
loop_
_publ_author_name
'Iaroshenko, Viktor O.'
'Gevorgyan, Ashot'
'Mkrtchyan, Satenik'
'Arakelyan, Knar'
'Grigoryan, Tatevik'
'Yedoyan, Julietta'
'Villinger, Alexander'
'Langer, Peter'

_publ_section_title
;
 Transition-metal-catalyzed arylation of nitroimidazoles and further
 transformations of manipulable nitro group.
;
_journal_issue 4
_journal_name_full 'The Journal of organic chemistry'
_journal_page_first 2103
_journal_page_last 2119
_journal_paper_doi 10.1021/jo5025927
_journal_volume 80
_journal_year 2015
_chemical_formula_moiety 'C19 H17 N3 O3'
_chemical_formula_sum 'C19 H17 N3 O3'
_chemical_formula_weight 335.36
_chemical_name_systematic
;
 ?
;
_space_group_IT_number 14
_symmetry_cell_setting monoclinic
_symmetry_Int_Tables_number 14
_symmetry_space_group_name_Hall '-P 2ybc'
_symmetry_space_group_name_H-M 'P 1 21/c 1'
_atom_sites_solution_hydrogens geom
_atom_sites_solution_primary direct
_atom_sites_solution_secondary difmap
_audit_creation_method SHELXL-97
_cell_angle_alpha 90.00
_cell_angle_beta 91.868(2)
_cell_angle_gamma 90.00
_cell_formula_units_Z 4
_cell_length_a 13.9795(4)
_cell_length_b 8.4328(2)
_cell_length_c 14.2374(4)
_cell_measurement_reflns_used 3084
_cell_measurement_temperature 173(2)
_cell_measurement_theta_max 54.390
_cell_measurement_theta_min 5.726
_cell_volume 1677.50(8)
_computing_cell_refinement 'Bruker Apex V7.51A'
_computing_data_collection 'Bruker Apex V7.51A'
_computing_data_reduction 'Bruker SAINT'
_computing_molecular_graphics 'ORTEP-3v2.01 (Farrugia, 1997)'
_computing_publication_material SHELXL-97
_computing_structure_refinement 'SHELXL-97 (Sheldrick, 1997)'
_computing_structure_solution 'SHELXS-97 (Sheldrick, 1997)'
_diffrn_ambient_temperature 173(2)
_diffrn_measured_fraction_theta_full 0.997
_diffrn_measured_fraction_theta_max 0.997
_diffrn_measurement_device_type 'Bruker-Nonius Apex X8-CCD-diffractometer'
_diffrn_measurement_method 'phi and omega scans'
_diffrn_radiation_monochromator graphite
_diffrn_radiation_source 'sealed tube'
_diffrn_radiation_type MoK\a
_diffrn_radiation_wavelength 0.71073
_diffrn_reflns_av_R_equivalents 0.0384
_diffrn_reflns_av_sigmaI/netI 0.0422
_diffrn_reflns_limit_h_max 19
_diffrn_reflns_limit_h_min -19
_diffrn_reflns_limit_k_max 11
_diffrn_reflns_limit_k_min -10
_diffrn_reflns_limit_l_max 20
_diffrn_reflns_limit_l_min -20
_diffrn_reflns_number 18626
_diffrn_reflns_theta_full 30.00
_diffrn_reflns_theta_max 30.00
_diffrn_reflns_theta_min 2.86
_exptl_absorpt_coefficient_mu 0.092
_exptl_absorpt_correction_T_max 0.9882
_exptl_absorpt_correction_T_min 0.9765
_exptl_absorpt_correction_type multi-scan
_exptl_absorpt_process_details '(SADABS; Sheldrick, 2004)'
_exptl_crystal_colour colourless
_exptl_crystal_density_diffrn 1.328
_exptl_crystal_density_method 'not measured'
_exptl_crystal_description block
_exptl_crystal_F_000 704
_exptl_crystal_size_max 0.26
_exptl_crystal_size_mid 0.19
_exptl_crystal_size_min 0.13
_refine_diff_density_max 0.258
_refine_diff_density_min -0.196
_refine_diff_density_rms 0.043
_refine_ls_extinction_method none
_refine_ls_goodness_of_fit_ref 1.021
_refine_ls_hydrogen_treatment constr
_refine_ls_matrix_type full
_refine_ls_number_parameters 227
_refine_ls_number_reflns 4868
_refine_ls_number_restraints 0
_refine_ls_restrained_S_all 1.021
_refine_ls_R_factor_all 0.0838
_refine_ls_R_factor_gt 0.0484
_refine_ls_shift/su_max 0.001
_refine_ls_shift/su_mean 0.000
_refine_ls_structure_factor_coef Fsqd
_refine_ls_weighting_details 'calc w=1/[\s^2^(Fo^2^)+(0.0487P)^2^+0.4308P] where P=(Fo^2^+2Fc^2^)/3'
_refine_ls_weighting_scheme calc
_refine_ls_wR_factor_gt 0.1062
_refine_ls_wR_factor_ref 0.1234
_reflns_number_gt 3248
_reflns_number_total 4868
_reflns_threshold_expression >2\s(I)
_cod_data_source_file 12a(4g)-is_sm644.cif
_cod_data_source_block is_sm644
_cod_depositor_comments 'Adding full bibliography for 4030648--4030655.cif.'
_cod_original_sg_symbol_H-M 'P 21/c'
_cod_database_code 4030651

loop_
_symmetry_equiv_pos_as_xyz
'x, y, z'
'-x, y+1/2, -z+1/2'
'-x, -y, -z'
'x, -y-1/2, z-1/2'

loop_
_atom_site_label
_atom_site_type_symbol
_atom_site_fract_x
_atom_site_fract_y
_atom_site_fract_z
_atom_site_U_iso_or_equiv
_atom_site_adp_type
_atom_site_occupancy
_atom_site_symmetry_multiplicity
_atom_site_calc_flag
_atom_site_refinement_flags
N1 N 0.89405(8) 0.09794(13) 0.89800(8) 0.0239(3) Uani 1 1 d .
N2 N 1.01015(8) -0.07708(14) 0.87447(8) 0.0263(3) Uani 1 1 d .
N3 N 0.93002(9) -0.31805(14) 0.92004(9) 0.0272(3) Uani 1 1 d .
O1 O 1.00093(9) -0.39415(14) 0.90056(10) 0.0477(3) Uani 1 1 d .
O2 O 0.85794(8) -0.37904(12) 0.95177(9) 0.0381(3) Uani 1 1 d .
O3 O 0.65924(9) -0.36244(15) 0.80468(9) 0.0491(3) Uani 1 1 d .
C1 C 0.98608(10) 0.07364(17) 0.87046(10) 0.0260(3) Uani 1 1 d .
C2 C 0.93015(10) -0.15047(16) 0.90540(9) 0.0229(3) Uani 1 1 d .
C3 C 0.85617(10) -0.04687(15) 0.92125(9) 0.0220(3) Uani 1 1 d .
C4 C 1.05064(11) 0.20292(19) 0.83953(11) 0.0349(4) Uani 1 1 d .
H4A H 1.1153 0.1605 0.8323 0.052 Uiso 1 1 calc R
H4B H 1.0525 0.2876 0.8867 0.052 Uiso 1 1 calc R
H4C H 1.0266 0.2456 0.7793 0.052 Uiso 1 1 calc R
C5 C 0.76087(10) -0.06650(16) 0.96150(9) 0.0229(3) Uani 1 1 d .
C6 C 0.69070(10) -0.16535(16) 0.92006(10) 0.0248(3) Uani 1 1 d .
C7 C 0.60374(11) -0.18553(18) 0.96349(11) 0.0320(3) Uani 1 1 d .
H7 H 0.5562 -0.2528 0.9358 0.038 Uiso 1 1 calc R
C8 C 0.58621(11) -0.1081(2) 1.04677(11) 0.0360(4) Uani 1 1 d .
H8 H 0.5267 -0.1225 1.0761 0.043 Uiso 1 1 calc R
C9 C 0.65500(12) -0.0099(2) 1.08750(11) 0.0351(4) Uani 1 1 d .
H9 H 0.6424 0.0438 1.1444 0.042 Uiso 1 1 calc R
C10 C 0.74191(11) 0.01042(18) 1.04580(10) 0.0289(3) Uani 1 1 d .
H10 H 0.7891 0.0771 1.0746 0.035 Uiso 1 1 calc R
C11 C 0.70701(11) -0.25029(19) 0.83161(11) 0.0329(3) Uani 1 1 d .
H11 H 0.7576 -0.2154 0.7937 0.039 Uiso 1 1 calc R
C12 C 0.84477(11) 0.25247(17) 0.89757(11) 0.0315(3) Uani 1 1 d .
H12A H 0.8880 0.3332 0.9263 0.038 Uiso 1 1 calc R
H12B H 0.7875 0.2449 0.9365 0.038 Uiso 1 1 calc R
C13 C 0.81411(11) 0.30610(18) 0.79874(12) 0.0347(4) Uani 1 1 d .
H13A H 0.7870 0.4143 0.8024 0.042 Uiso 1 1 calc R
H13B H 0.8715 0.3118 0.7599 0.042 Uiso 1 1 calc R
C14 C 0.74141(11) 0.19931(18) 0.75053(11) 0.0300(3) Uani 1 1 d .
C15 C 0.64671(11) 0.1985(2) 0.77745(12) 0.0370(4) Uani 1 1 d .
H15 H 0.6282 0.2637 0.8281 0.044 Uiso 1 1 calc R
C16 C 0.57914(12) 0.1043(2) 0.73168(13) 0.0462(4) Uani 1 1 d .
H16 H 0.5147 0.1053 0.7509 0.055 Uiso 1 1 calc R
C17 C 0.60505(14) 0.0088(3) 0.65819(14) 0.0518(5) Uani 1 1 d .
H17 H 0.5585 -0.0555 0.6264 0.062 Uiso 1 1 calc R
C18 C 0.69841(15) 0.0070(3) 0.63107(14) 0.0535(5) Uani 1 1 d .
H18 H 0.7166 -0.0594 0.5808 0.064 Uiso 1 1 calc R
C19 C 0.76627(12) 0.1019(2) 0.67695(12) 0.0415(4) Uani 1 1 d .
H19 H 0.8307 0.0999 0.6576 0.050 Uiso 1 1 calc R

loop_
_atom_site_aniso_label
_atom_site_aniso_U_11
_atom_site_aniso_U_22
_atom_site_aniso_U_33
_atom_site_aniso_U_23
_atom_site_aniso_U_13
_atom_site_aniso_U_12
N1 0.0297(6) 0.0170(6) 0.0248(6) 0.0005(4) -0.0027(5) -0.0008(5)
N2 0.0261(6) 0.0263(6) 0.0264(6) 0.0004(5) 0.0002(5) -0.0012(5)
N3 0.0298(6) 0.0210(6) 0.0305(6) -0.0008(5) -0.0006(5) 0.0036(5)
O1 0.0408(7) 0.0292(6) 0.0741(9) 0.0068(6) 0.0168(6) 0.0151(5)
O2 0.0339(6) 0.0219(6) 0.0588(8) 0.0018(5) 0.0064(5) -0.0018(5)
O3 0.0407(7) 0.0468(8) 0.0592(8) -0.0261(6) -0.0071(6) -0.0037(6)
C1 0.0286(7) 0.0252(7) 0.0239(7) 0.0020(5) -0.0046(6) -0.0027(6)
C2 0.0262(7) 0.0189(7) 0.0235(7) -0.0011(5) -0.0008(5) 0.0006(5)
C3 0.0276(7) 0.0175(6) 0.0208(6) -0.0012(5) -0.0027(5) -0.0002(5)
C4 0.0365(9) 0.0331(9) 0.0349(8) 0.0061(6) -0.0018(7) -0.0077(7)
C5 0.0272(7) 0.0187(6) 0.0227(7) 0.0008(5) -0.0003(5) 0.0049(5)
C6 0.0257(7) 0.0216(7) 0.0269(7) 0.0002(5) -0.0003(5) 0.0036(5)
C7 0.0274(8) 0.0291(8) 0.0393(9) 0.0008(6) 0.0001(6) 0.0013(6)
C8 0.0310(8) 0.0386(9) 0.0389(9) 0.0043(7) 0.0104(7) 0.0058(7)
C9 0.0414(9) 0.0364(9) 0.0278(7) -0.0022(6) 0.0070(7) 0.0100(7)
C10 0.0345(8) 0.0260(8) 0.0261(7) -0.0038(6) -0.0008(6) 0.0052(6)
C11 0.0290(8) 0.0359(9) 0.0334(8) -0.0077(6) -0.0042(6) 0.0029(6)
C12 0.0386(8) 0.0163(7) 0.0395(9) -0.0019(6) -0.0032(7) 0.0021(6)
C13 0.0346(8) 0.0237(7) 0.0455(9) 0.0121(7) -0.0032(7) 0.0009(6)
C14 0.0286(7) 0.0267(8) 0.0347(8) 0.0108(6) -0.0005(6) 0.0035(6)
C15 0.0310(8) 0.0455(10) 0.0347(9) 0.0036(7) 0.0029(7) 0.0053(7)
C16 0.0279(8) 0.0635(13) 0.0472(10) 0.0101(9) 0.0000(7) -0.0020(8)
C17 0.0462(11) 0.0568(13) 0.0516(11) -0.0008(9) -0.0113(9) -0.0090(9)
C18 0.0549(12) 0.0565(13) 0.0490(11) -0.0142(9) -0.0008(9) 0.0036(10)
C19 0.0321(8) 0.0473(10) 0.0455(10) 0.0022(8) 0.0047(7) 0.0067(7)

loop_
_atom_type_symbol
_atom_type_description
_atom_type_scat_dispersion_real
_atom_type_scat_dispersion_imag
_atom_type_scat_source
C C 0.0033 0.0016 'International Tables Vol C Tables 4.2.6.8 and 6.1.1.4'
H H 0.0000 0.0000 'International Tables Vol C Tables 4.2.6.8 and 6.1.1.4'
N N 0.0061 0.0033 'International Tables Vol C Tables 4.2.6.8 and 6.1.1.4'
O O 0.0106 0.0060 'International Tables Vol C Tables 4.2.6.8 and 6.1.1.4'

loop_
_geom_angle_atom_site_label_1
_geom_angle_atom_site_label_2
_geom_angle_atom_site_label_3
_geom_angle
C1 N1 C3 107.94(11)
C1 N1 C12 124.97(12)
C3 N1 C12 127.03(12)
C1 N2 C2 103.96(12)
O1 N3 O2 123.00(13)
O1 N3 C2 118.83(13)
O2 N3 C2 118.17(12)
N2 C1 N1 111.87(12)
N2 C1 C4 124.26(14)
N1 C1 C4 123.87(13)
N2 C2 C3 113.14(12)
N2 C2 N3 120.06(12)
C3 C2 N3 126.79(13)
N1 C3 C2 103.09(12)
N1 C3 C5 123.51(12)
C2 C3 C5 133.15(12)
C1 C4 H4A 109.5
C1 C4 H4B 109.5
H4A C4 H4B 109.5
C1 C4 H4C 109.5
H4A C4 H4C 109.5
H4B C4 H4C 109.5
C10 C5 C6 119.18(13)
C10 C5 C3 118.69(13)
C6 C5 C3 122.06(12)
C7 C6 C5 119.65(13)
C7 C6 C11 118.82(13)
C5 C6 C11 121.53(13)
C8 C7 C6 120.34(15)
C8 C7 H7 119.8
C6 C7 H7 119.8
C9 C8 C7 120.15(15)
C9 C8 H8 119.9
C7 C8 H8 119.9
C10 C9 C8 120.28(14)
C10 C9 H9 119.9
C8 C9 H9 119.9
C9 C10 C5 120.40(14)
C9 C10 H10 119.8
C5 C10 H10 119.8
O3 C11 C6 123.40(15)
O3 C11 H11 118.3
C6 C11 H11 118.3
N1 C12 C13 112.52(12)
N1 C12 H12A 109.1
C13 C12 H12A 109.1
N1 C12 H12B 109.1
C13 C12 H12B 109.1
H12A C12 H12B 107.8
C14 C13 C12 114.08(12)
C14 C13 H13A 108.7
C12 C13 H13A 108.7
C14 C13 H13B 108.7
C12 C13 H13B 108.7
H13A C13 H13B 107.6
C19 C14 C15 118.05(15)
C19 C14 C13 121.15(15)
C15 C14 C13 120.79(15)
C16 C15 C14 121.04(16)
C16 C15 H15 119.5
C14 C15 H15 119.5
C17 C16 C15 120.10(17)
C17 C16 H16 119.9
C15 C16 H16 119.9
C18 C17 C16 119.72(18)
C18 C17 H17 120.1
C16 C17 H17 120.1
C17 C18 C19 120.17(18)
C17 C18 H18 119.9
C19 C18 H18 119.9
C14 C19 C18 120.91(16)
C14 C19 H19 119.5
C18 C19 H19 119.5

loop_
_geom_bond_atom_site_label_1
_geom_bond_atom_site_label_2
_geom_bond_distance
N1 C1 1.3725(19)
N1 C3 1.3757(17)
N1 C12 1.4740(18)
N2 C1 1.3156(18)
N2 C2 1.3637(18)
N3 O1 1.2204(16)
N3 O2 1.2303(16)
N3 C2 1.4285(18)
O3 C11 1.2127(19)
C1 C4 1.491(2)
C2 C3 1.3780(19)
C3 C5 1.477(2)
C4 H4A 0.9800
C4 H4B 0.9800
C4 H4C 0.9800
C5 C10 1.3972(19)
C5 C6 1.4026(19)
C6 C7 1.392(2)
C6 C11 1.473(2)
C7 C8 1.382(2)
C7 H7 0.9500
C8 C9 1.382(2)
C8 H8 0.9500
C9 C10 1.380(2)
C9 H9 0.9500
C10 H10 0.9500
C11 H11 0.9500
C12 C13 1.526(2)
C12 H12A 0.9900
C12 H12B 0.9900
C13 C14 1.506(2)
C13 H13A 0.9900
C13 H13B 0.9900
C14 C19 1.385(2)
C14 C15 1.390(2)
C15 C16 1.381(2)
C15 H15 0.9500
C16 C17 1.378(3)
C16 H16 0.9500
C17 C18 1.373(3)
C17 H17 0.9500
C18 C19 1.388(3)
C18 H18 0.9500
C19 H19 0.9500

loop_
_geom_torsion_atom_site_label_1
_geom_torsion_atom_site_label_2
_geom_torsion_atom_site_label_3
_geom_torsion_atom_site_label_4
_geom_torsion
C2 N2 C1 N1 0.19(15)
C2 N2 C1 C4 -179.65(13)
C3 N1 C1 N2 -0.05(16)
C12 N1 C1 N2 -177.36(12)
C3 N1 C1 C4 179.79(13)
C12 N1 C1 C4 2.5(2)
C1 N2 C2 C3 -0.28(15)
C1 N2 C2 N3 -178.95(12)
O1 N3 C2 N2 -3.1(2)
O2 N3 C2 N2 176.96(12)
O1 N3 C2 C3 178.40(14)
O2 N3 C2 C3 -1.5(2)
C1 N1 C3 C2 -0.11(14)
C12 N1 C3 C2 177.12(12)
C1 N1 C3 C5 174.87(12)
C12 N1 C3 C5 -7.9(2)
N2 C2 C3 N1 0.24(15)
N3 C2 C3 N1 178.81(12)
N2 C2 C3 C5 -174.02(13)
N3 C2 C3 C5 4.6(2)
N1 C3 C5 C10 -58.23(18)
C2 C3 C5 C10 115.06(17)
N1 C3 C5 C6 124.74(14)
C2 C3 C5 C6 -62.0(2)
C10 C5 C6 C7 -0.2(2)
C3 C5 C6 C7 176.86(13)
C10 C5 C6 C11 -179.55(13)
C3 C5 C6 C11 -2.5(2)
C5 C6 C7 C8 0.3(2)
C11 C6 C7 C8 179.73(14)
C6 C7 C8 C9 0.0(2)
C7 C8 C9 C10 -0.6(2)
C8 C9 C10 C5 0.7(2)
C6 C5 C10 C9 -0.4(2)
C3 C5 C10 C9 -177.48(13)
C7 C6 C11 O3 -16.8(2)
C5 C6 C11 O3 162.57(15)
C1 N1 C12 C13 74.61(17)
C3 N1 C12 C13 -102.18(16)
N1 C12 C13 C14 63.63(18)
C12 C13 C14 C19 -107.95(18)
C12 C13 C14 C15 73.47(18)
C19 C14 C15 C16 -0.5(2)
C13 C14 C15 C16 178.08(15)
C14 C15 C16 C17 0.1(3)
C15 C16 C17 C18 0.4(3)
C16 C17 C18 C19 -0.5(3)
C15 C14 C19 C18 0.4(3)
C13 C14 C19 C18 -178.19(16)
C17 C18 C19 C14 0.1(3)
